data_4067874
loop_
_publ_author_name
'Kuan, Seah Ling'
'Leong, Weng Kee'
'Webster, Richard D.'
'Goh, Lai Yoong'

_publ_section_title
;
 Mixed-Sandwich Cp*Cr Complexes Containing Poly(methimazolyl)borates (Cp*
 = C5Me5): Syntheses and Structural and Electrochemical Studies
;
_journal_issue 1
_journal_name_full Organometallics
_journal_page_first 273
_journal_paper_doi 10.1021/om2008666
_journal_volume 31
_journal_year 2012
_chemical_formula_sum 'C22 H31 B Br Cr N6 S3'
_chemical_formula_weight 618.43
_chemical_name_systematic
; 
 ? 
;
_space_group_IT_number 2
_symmetry_cell_setting triclinic
_symmetry_space_group_name_Hall '-P 1'
_symmetry_space_group_name_H-M 'P -1'
_atom_sites_solution_hydrogens geom
_atom_sites_solution_primary direct
_atom_sites_solution_secondary difmap
_audit_creation_method SHELXL-97
_cell_angle_alpha 76.467(2)
_cell_angle_beta 76.7890(10)
_cell_angle_gamma 70.187(2)
_cell_formula_units_Z 4
_cell_length_a 10.0768(6)
_cell_length_b 14.6139(8)
_cell_length_c 21.3322(12)
_cell_measurement_reflns_used 2605
_cell_measurement_temperature 223(2)
_cell_measurement_theta_max 21.39
_cell_measurement_theta_min 2.19
_cell_volume 2834.9(3)
_computing_cell_refinement 'Bruker SMART'
_computing_data_collection 'Bruker SMART'
_computing_data_reduction 'Bruker SAINT'
_computing_molecular_graphics 'Bruker SHELXTL'
_computing_publication_material 'Bruker SHELXTL'
_computing_structure_refinement 'SHELXL-97 (Sheldrick, 1997)'
_computing_structure_solution 'SHELXS-97 (Sheldrick, 1990)'
_diffrn_ambient_temperature 223(2)
_diffrn_measured_fraction_theta_full 0.999
_diffrn_measured_fraction_theta_max 0.999
_diffrn_measurement_device_type 'CCD area detector'
_diffrn_measurement_method 'phi and omega scans'
_diffrn_radiation_monochromator graphite
_diffrn_radiation_source 'fine-focus sealed tube'
_diffrn_radiation_type MoK\a
_diffrn_radiation_wavelength 0.71073
_diffrn_reflns_av_R_equivalents 0.0949
_diffrn_reflns_av_sigmaI/netI 0.0990
_diffrn_reflns_limit_h_max 12
_diffrn_reflns_limit_h_min -12
_diffrn_reflns_limit_k_max 18
_diffrn_reflns_limit_k_min -17
_diffrn_reflns_limit_l_max 26
_diffrn_reflns_limit_l_min 0
_diffrn_reflns_number 39455
_diffrn_reflns_theta_full 26.37
_diffrn_reflns_theta_max 26.37
_diffrn_reflns_theta_min 2.18
_exptl_absorpt_coefficient_mu 2.056
_exptl_absorpt_correction_T_max 0.8866
_exptl_absorpt_correction_T_min 0.6382
_exptl_absorpt_correction_type multi-scan
_exptl_absorpt_process_details SADABS
_exptl_crystal_colour blue
_exptl_crystal_density_diffrn 1.449
_exptl_crystal_density_method 'not measured'
_exptl_crystal_description plate
_exptl_crystal_F_000 1268
_exptl_crystal_size_max 0.24
_exptl_crystal_size_mid 0.12
_exptl_crystal_size_min 0.06
_refine_diff_density_max 1.787
_refine_diff_density_min -0.683
_refine_diff_density_rms 0.130
_refine_ls_extinction_method none
_refine_ls_goodness_of_fit_ref 1.055
_refine_ls_hydrogen_treatment mixed
_refine_ls_matrix_type full
_refine_ls_number_parameters 656
_refine_ls_number_reflns 11605
_refine_ls_number_restraints 0
_refine_ls_restrained_S_all 1.055
_refine_ls_R_factor_all 0.1428
_refine_ls_R_factor_gt 0.0853
_refine_ls_shift/su_max 0.005
_refine_ls_shift/su_mean 0.000
_refine_ls_structure_factor_coef Fsqd
_refine_ls_weighting_details 'calc w=1/[\s^2^(Fo^2^)+(0.0900P)^2^+7.5000P] where P=(Fo^2^+2Fc^2^)/3'
_refine_ls_weighting_scheme calc
_refine_ls_wR_factor_gt 0.1871
_refine_ls_wR_factor_ref 0.2159
_reflns_number_gt 7015
_reflns_number_total 11605
_reflns_threshold_expression >2sigma(I)
_cod_data_source_file om2008666_si_002.cif
_cod_data_source_block sl11
_cod_depositor_comments
;
The following automatic conversions were performed:

'_symmetry_cell_setting' value 'Triclinic' changed to 'triclinic'
according to /home/saulius/struct/CIF-dictionaries/cif_core.dic
dictionary named 'cif_core.dic' version 2.4.1 from 2010-06-29.

Automatic conversion script
Id: cif_fix_values 1715 2011-07-08 13:25:40Z adriana 
;
_cod_original_sg_symbol_H-M P-1
_cod_database_code 4067874

loop_
_symmetry_equiv_pos_as_xyz
'x, y, z'
'-x, -y, -z'

loop_
_atom_site_label
_atom_site_type_symbol
_atom_site_fract_x
_atom_site_fract_y
_atom_site_fract_z
_atom_site_U_iso_or_equiv
_atom_site_adp_type
_atom_site_occupancy
_atom_site_symmetry_multiplicity
_atom_site_calc_flag
_atom_site_refinement_flags
Cr1A Cr -0.05640(11) 0.76902(8) 0.42885(5) 0.0267(3) Uani 1 1 d .
S1A S 0.0047(2) 0.88697(14) 0.46669(9) 0.0359(5) Uani 1 1 d .
S2A S 0.12736(19) 0.74750(14) 0.33728(9) 0.0334(4) Uani 1 1 d .
S3A S 0.0583(2) 0.62490(13) 0.49864(9) 0.0328(4) Uani 1 1 d .
B1A B 0.3472(10) 0.7181(7) 0.4514(5) 0.040(2) Uani 1 1 d .
H1A H 0.458(9) 0.708(6) 0.465(4) 0.05(2) Uiso 1 1 d .
C1A C -0.2609(8) 0.8825(6) 0.4047(4) 0.0405(19) Uani 1 1 d .
C2A C -0.2150(7) 0.8135(6) 0.3607(4) 0.0377(19) Uani 1 1 d .
C3A C -0.2132(8) 0.7178(6) 0.3984(4) 0.0367(18) Uani 1 1 d .
C4A C -0.2596(8) 0.7291(6) 0.4655(4) 0.0386(19) Uani 1 1 d .
C5A C -0.2867(7) 0.8297(6) 0.4693(4) 0.0380(19) Uani 1 1 d .
C6A C -0.2881(9) 0.9917(6) 0.3853(5) 0.057(3) Uani 1 1 d .
H6A1 H -0.2190 1.0054 0.3474 0.086 Uiso 1 1 calc R
H6A2 H -0.2789 1.0183 0.4212 0.086 Uiso 1 1 calc R
H6A3 H -0.3838 1.0223 0.3749 0.086 Uiso 1 1 calc R
C7A C -0.1861(9) 0.8398(7) 0.2882(4) 0.055(2) Uani 1 1 d .
H7A1 H -0.2739 0.8562 0.2709 0.083 Uiso 1 1 calc R
H7A2 H -0.1157 0.7842 0.2702 0.083 Uiso 1 1 calc R
H7A3 H -0.1498 0.8962 0.2761 0.083 Uiso 1 1 calc R
C8A C -0.1742(11) 0.6253(7) 0.3718(4) 0.056(2) Uani 1 1 d .
H8A1 H -0.1332 0.5695 0.4037 0.084 Uiso 1 1 calc R
H8A2 H -0.1048 0.6282 0.3320 0.084 Uiso 1 1 calc R
H8A3 H -0.2590 0.6177 0.3621 0.084 Uiso 1 1 calc R
C9A C -0.2836(9) 0.6485(7) 0.5215(4) 0.052(2) Uani 1 1 d .
H9A1 H -0.3794 0.6445 0.5255 0.078 Uiso 1 1 calc R
H9A2 H -0.2725 0.6633 0.5616 0.078 Uiso 1 1 calc R
H9A3 H -0.2144 0.5860 0.5132 0.078 Uiso 1 1 calc R
C10A C -0.3424(10) 0.8734(7) 0.5304(5) 0.065(3) Uani 1 1 d .
H10A H -0.3160 0.8227 0.5677 0.098 Uiso 1 1 calc R
H10B H -0.4457 0.9002 0.5354 0.098 Uiso 1 1 calc R
H10C H -0.3016 0.9258 0.5278 0.098 Uiso 1 1 calc R
C11A C 0.1651(8) 0.8953(5) 0.4200(4) 0.0350(17) Uani 1 1 d .
N12A N 0.2958(6) 0.8281(5) 0.4179(3) 0.0364(15) Uani 1 1 d .
C13A C 0.3910(9) 0.8696(6) 0.3749(4) 0.049(2) Uani 1 1 d .
H13A H 0.4895 0.8383 0.3642 0.059 Uiso 1 1 calc R
C14A C 0.3198(9) 0.9642(6) 0.3497(4) 0.048(2) Uani 1 1 d .
H14A H 0.3587 1.0099 0.3190 0.057 Uiso 1 1 calc R
N15A N 0.1790(7) 0.9785(5) 0.3790(3) 0.0397(16) Uani 1 1 d .
C16A C 0.0643(9) 1.0706(6) 0.3658(4) 0.044(2) Uani 1 1 d .
H16A H 0.0010 1.0604 0.3418 0.066 Uiso 1 1 calc R
H16B H 0.1053 1.1216 0.3400 0.066 Uiso 1 1 calc R
H16C H 0.0107 1.0908 0.4068 0.066 Uiso 1 1 calc R
C21A C 0.2723(7) 0.6520(5) 0.3625(3) 0.0315(16) Uani 1 1 d .
N22A N 0.3548(6) 0.6470(4) 0.4058(3) 0.0355(15) Uani 1 1 d .
C23A C 0.4600(8) 0.5561(6) 0.4063(4) 0.0392(19) Uani 1 1 d .
H23A H 0.5332 0.5323 0.4319 0.047 Uiso 1 1 calc R
C24A C 0.4408(8) 0.5086(6) 0.3652(4) 0.042(2) Uani 1 1 d .
H24A H 0.4971 0.4456 0.3564 0.051 Uiso 1 1 calc R
N25A N 0.3248(6) 0.5676(4) 0.3381(3) 0.0346(15) Uani 1 1 d .
C26A C 0.2642(10) 0.5414(6) 0.2911(4) 0.048(2) Uani 1 1 d .
H26A H 0.1635 0.5492 0.3069 0.072 Uiso 1 1 calc R
H26B H 0.3138 0.4734 0.2858 0.072 Uiso 1 1 calc R
H26C H 0.2753 0.5843 0.2493 0.072 Uiso 1 1 calc R
C31A C 0.1453(8) 0.6662(5) 0.5412(3) 0.0331(17) Uani 1 1 d .
N32A N 0.2606(7) 0.6990(5) 0.5201(3) 0.0398(16) Uani 1 1 d .
C33A C 0.2919(9) 0.7224(6) 0.5731(4) 0.048(2) Uani 1 1 d .
H33A H 0.3671 0.7475 0.5719 0.057 Uiso 1 1 calc R
C34A C 0.2003(10) 0.7042(6) 0.6252(4) 0.051(2) Uani 1 1 d .
H34A H 0.1984 0.7135 0.6676 0.061 Uiso 1 1 calc R
N35A N 0.1062(8) 0.6685(5) 0.6063(3) 0.0443(17) Uani 1 1 d .
C36A C -0.0163(11) 0.6405(7) 0.6482(4) 0.066(3) Uani 1 1 d .
H36A H -0.1042 0.6916 0.6391 0.099 Uiso 1 1 calc R
H36B H -0.0082 0.6329 0.6937 0.099 Uiso 1 1 calc R
H36C H -0.0174 0.5787 0.6393 0.099 Uiso 1 1 calc R
Cr1B Cr 0.48987(11) 0.73200(8) 0.08050(5) 0.0253(3) Uani 1 1 d .
S1B S 0.3724(2) 0.86882(13) 0.00496(9) 0.0324(4) Uani 1 1 d .
S2B S 0.3055(2) 0.75965(14) 0.17082(9) 0.0331(4) Uani 1 1 d .
S3B S 0.4343(2) 0.60492(13) 0.04972(9) 0.0334(4) Uani 1 1 d .
B1B B 0.0887(10) 0.7702(6) 0.0621(5) 0.038(2) Uani 1 1 d .
H1B H -0.019(7) 0.777(5) 0.052(3) 0.027(18) Uiso 1 1 d .
C1B C 0.6987(8) 0.7663(6) 0.0416(4) 0.0342(17) Uani 1 1 d .
C2B C 0.6435(8) 0.7905(6) 0.1062(4) 0.0371(18) Uani 1 1 d .
C3B C 0.6438(8) 0.7018(6) 0.1497(4) 0.0381(18) Uani 1 1 d .
C4B C 0.6920(8) 0.6240(6) 0.1137(4) 0.0404(19) Uani 1 1 d .
C5B C 0.7262(8) 0.6655(6) 0.0466(4) 0.0356(18) Uani 1 1 d .
C6B C 0.7274(9) 0.8403(7) -0.0196(4) 0.051(2) Uani 1 1 d .
H6B1 H 0.8245 0.8426 -0.0251 0.077 Uiso 1 1 calc R
H6B2 H 0.6608 0.9052 -0.0151 0.077 Uiso 1 1 calc R
H6B3 H 0.7151 0.8199 -0.0575 0.077 Uiso 1 1 calc R
C7B C 0.6059(10) 0.8909(6) 0.1243(5) 0.056(2) Uani 1 1 d .
H7B1 H 0.6802 0.8929 0.1455 0.083 Uiso 1 1 calc R
H7B2 H 0.5156 0.9038 0.1540 0.083 Uiso 1 1 calc R
H7B3 H 0.5978 0.9408 0.0852 0.083 Uiso 1 1 calc R
C8B C 0.6071(10) 0.6913(8) 0.2228(4) 0.059(3) Uani 1 1 d .
H8B1 H 0.5524 0.6449 0.2394 0.089 Uiso 1 1 calc R
H8B2 H 0.5508 0.7550 0.2348 0.089 Uiso 1 1 calc R
H8B3 H 0.6944 0.6673 0.2414 0.089 Uiso 1 1 calc R
C9B C 0.7151(11) 0.5179(7) 0.1404(6) 0.070(3) Uani 1 1 d .
H9B1 H 0.6944 0.4865 0.1100 0.105 Uiso 1 1 calc R
H9B2 H 0.6523 0.5104 0.1819 0.105 Uiso 1 1 calc R
H9B3 H 0.8138 0.4870 0.1469 0.105 Uiso 1 1 calc R
C10B C 0.7889(9) 0.6062(7) -0.0073(5) 0.062(3) Uani 1 1 d .
H10D H 0.7866 0.6502 -0.0491 0.094 Uiso 1 1 calc R
H10E H 0.7338 0.5620 -0.0046 0.094 Uiso 1 1 calc R
H10F H 0.8871 0.5680 -0.0032 0.094 Uiso 1 1 calc R
C11B C 0.2892(8) 0.8164(5) -0.0329(3) 0.0316(17) Uani 1 1 d .
N12B N 0.1786(7) 0.7796(4) -0.0080(3) 0.0372(15) Uani 1 1 d .
C13B C 0.1571(10) 0.7391(6) -0.0566(4) 0.047(2) Uani 1 1 d .
H13B H 0.0884 0.7067 -0.0521 0.056 Uiso 1 1 calc R
C14B C 0.2488(10) 0.7537(6) -0.1096(4) 0.051(2) Uani 1 1 d .
H14B H 0.2562 0.7347 -0.1497 0.061 Uiso 1 1 calc R
N15B N 0.3322(7) 0.8017(4) -0.0958(3) 0.0388(16) Uani 1 1 d .
C16B C 0.4429(11) 0.8352(7) -0.1413(4) 0.059(3) Uani 1 1 d .
H16D H 0.4108 0.9067 -0.1521 0.089 Uiso 1 1 calc R
H16E H 0.4638 0.8073 -0.1807 0.089 Uiso 1 1 calc R
H16F H 0.5285 0.8143 -0.1216 0.089 Uiso 1 1 calc R
C21B C 0.1634(8) 0.8523(5) 0.1412(3) 0.0315(16) Uani 1 1 d .
N22B N 0.0827(6) 0.8500(4) 0.0999(3) 0.0348(15) Uani 1 1 d .
C23B C -0.0181(8) 0.9415(6) 0.0907(4) 0.043(2) Uani 1 1 d .
H23B H -0.0883 0.9606 0.0638 0.052 Uiso 1 1 calc R
C24B C 0.0011(9) 0.9987(6) 0.1266(4) 0.051(2) Uani 1 1 d .
H24B H -0.0514 1.0650 0.1290 0.061 Uiso 1 1 calc R
N25B N 0.1123(7) 0.9416(4) 0.1591(3) 0.0381(15) Uani 1 1 d .
C26B C 0.1701(10) 0.9748(7) 0.2041(5) 0.059(3) Uani 1 1 d .
H26D H 0.2633 0.9291 0.2109 0.088 Uiso 1 1 calc R
H26E H 0.1060 0.9771 0.2456 0.088 Uiso 1 1 calc R
H26F H 0.1791 1.0401 0.1856 0.088 Uiso 1 1 calc R
C31B C 0.2738(8) 0.5948(5) 0.0949(4) 0.0311(16) Uani 1 1 d .
N32B N 0.1430(7) 0.6625(4) 0.0988(3) 0.0355(15) Uani 1 1 d .
C33B C 0.0451(10) 0.6180(6) 0.1388(4) 0.050(2) Uani 1 1 d .
H33B H -0.0533 0.6488 0.1503 0.059 Uiso 1 1 calc R
C34B C 0.1156(9) 0.5230(6) 0.1582(4) 0.047(2) Uani 1 1 d .
H34B H 0.0760 0.4748 0.1852 0.057 Uiso 1 1 calc R
N35B N 0.2568(7) 0.5098(4) 0.1312(3) 0.0385(16) Uani 1 1 d .
C36B C 0.3728(10) 0.4158(6) 0.1394(4) 0.050(2) Uani 1 1 d .
H36D H 0.4331 0.4060 0.0975 0.075 Uiso 1 1 calc R
H36E H 0.3321 0.3618 0.1563 0.075 Uiso 1 1 calc R
H36F H 0.4296 0.4178 0.1699 0.075 Uiso 1 1 calc R
Br1 Br 0.04611(12) 0.27943(7) 0.18644(5) 0.0463(3) Uani 0.8610(19) 1 d P
Br2 Br 0.51962(12) 0.27871(7) 0.29696(5) 0.0521(3) Uani 0.8610(19) 1 d P
Br3 Br 0.8447(7) 0.1280(5) 0.2506(3) 0.0494(19) Uani 0.1390(19) 1 d P
Br4 Br 0.3115(10) 0.1664(7) 0.2682(5) 0.099(4) Uani 0.1390(19) 1 d P

loop_
_atom_site_aniso_label
_atom_site_aniso_U_11
_atom_site_aniso_U_22
_atom_site_aniso_U_33
_atom_site_aniso_U_23
_atom_site_aniso_U_13
_atom_site_aniso_U_12
Cr1A 0.0196(6) 0.0307(6) 0.0266(6) -0.0059(5) -0.0028(5) -0.0034(5)
S1A 0.0321(11) 0.0361(10) 0.0377(11) -0.0149(8) -0.0010(8) -0.0052(8)
S2A 0.0252(10) 0.0414(11) 0.0260(9) -0.0090(8) -0.0009(7) -0.0002(8)
S3A 0.0324(10) 0.0340(10) 0.0308(10) -0.0017(8) -0.0103(8) -0.0077(8)
B1A 0.035(5) 0.038(5) 0.048(6) -0.009(4) -0.020(4) -0.005(4)
C1A 0.018(4) 0.043(5) 0.052(5) 0.001(4) -0.005(3) -0.004(3)
C2A 0.015(4) 0.051(5) 0.039(4) 0.005(4) -0.010(3) -0.005(3)
C3A 0.025(4) 0.048(5) 0.037(4) 0.002(4) -0.014(3) -0.011(3)
C4A 0.021(4) 0.043(5) 0.041(5) 0.010(4) -0.006(3) -0.006(3)
C5A 0.016(4) 0.045(5) 0.044(5) -0.005(4) -0.004(3) 0.000(3)
C6A 0.033(5) 0.036(5) 0.082(7) 0.010(4) -0.008(5) 0.002(4)
C7A 0.047(6) 0.081(7) 0.038(5) 0.010(4) -0.025(4) -0.020(5)
C8A 0.072(7) 0.060(6) 0.049(5) -0.007(4) -0.022(5) -0.031(5)
C9A 0.033(5) 0.059(6) 0.060(6) 0.002(4) -0.004(4) -0.020(4)
C10A 0.047(6) 0.060(6) 0.065(7) -0.011(5) 0.007(5) 0.003(5)
C11A 0.030(4) 0.033(4) 0.042(5) -0.011(3) -0.006(3) -0.007(3)
N12A 0.025(3) 0.041(4) 0.043(4) -0.007(3) -0.007(3) -0.009(3)
C13A 0.034(5) 0.051(5) 0.069(6) -0.014(5) -0.006(4) -0.020(4)
C14A 0.038(5) 0.053(5) 0.052(5) -0.009(4) -0.004(4) -0.017(4)
N15A 0.035(4) 0.043(4) 0.043(4) -0.008(3) -0.010(3) -0.011(3)
C16A 0.040(5) 0.044(5) 0.043(5) -0.007(4) -0.006(4) -0.007(4)
C21A 0.022(4) 0.034(4) 0.031(4) -0.005(3) 0.003(3) -0.004(3)
N22A 0.019(3) 0.036(4) 0.045(4) -0.006(3) -0.006(3) 0.000(3)
C23A 0.025(4) 0.046(5) 0.041(5) -0.002(4) -0.003(3) -0.009(4)
C24A 0.034(5) 0.037(4) 0.046(5) -0.008(4) 0.002(4) -0.005(4)
N25A 0.030(4) 0.033(3) 0.033(3) -0.008(3) -0.001(3) 0.000(3)
C26A 0.063(6) 0.043(5) 0.039(5) -0.015(4) -0.012(4) -0.010(4)
C31A 0.035(4) 0.035(4) 0.026(4) -0.002(3) -0.015(3) -0.002(3)
N32A 0.035(4) 0.041(4) 0.045(4) -0.015(3) -0.015(3) -0.002(3)
C33A 0.040(5) 0.050(5) 0.054(6) -0.025(4) -0.021(4) 0.004(4)
C34A 0.054(6) 0.054(5) 0.048(5) -0.025(4) -0.026(5) 0.003(4)
N35A 0.054(5) 0.042(4) 0.029(4) -0.009(3) -0.014(3) 0.001(3)
C36A 0.088(8) 0.055(6) 0.039(5) -0.006(4) 0.009(5) -0.017(5)
Cr1B 0.0223(6) 0.0266(6) 0.0253(6) -0.0064(5) -0.0048(5) -0.0033(5)
S1B 0.0359(11) 0.0307(10) 0.0286(10) -0.0006(8) -0.0092(8) -0.0081(8)
S2B 0.0305(10) 0.0356(10) 0.0251(9) -0.0074(8) -0.0019(8) 0.0000(8)
S3B 0.0300(10) 0.0285(10) 0.0417(11) -0.0130(8) -0.0072(8) -0.0034(8)
B1B 0.031(5) 0.030(5) 0.054(6) -0.006(4) -0.013(4) -0.007(4)
C1B 0.022(4) 0.049(5) 0.032(4) -0.007(3) -0.004(3) -0.012(3)
C2B 0.030(4) 0.046(5) 0.039(4) -0.006(4) -0.009(3) -0.015(4)
C3B 0.036(5) 0.048(5) 0.032(4) 0.001(4) -0.014(3) -0.015(4)
C4B 0.025(4) 0.037(4) 0.058(5) 0.007(4) -0.021(4) -0.009(3)
C5B 0.022(4) 0.041(5) 0.045(5) -0.010(4) -0.009(3) -0.007(3)
C6B 0.041(5) 0.074(6) 0.035(5) 0.004(4) 0.000(4) -0.026(5)
C7B 0.068(7) 0.054(6) 0.059(6) -0.014(5) -0.011(5) -0.032(5)
C8B 0.059(6) 0.088(7) 0.046(5) 0.004(5) -0.026(5) -0.041(6)
C9B 0.056(6) 0.051(6) 0.104(9) 0.005(6) -0.045(6) -0.009(5)
C10B 0.031(5) 0.081(7) 0.074(7) -0.047(6) -0.002(4) 0.004(5)
C11B 0.034(4) 0.023(4) 0.032(4) -0.006(3) -0.012(3) 0.003(3)
N12B 0.037(4) 0.031(3) 0.045(4) -0.013(3) -0.016(3) -0.002(3)
C13B 0.057(6) 0.030(4) 0.056(6) -0.015(4) -0.033(5) 0.003(4)
C14B 0.071(7) 0.031(4) 0.045(5) -0.012(4) -0.032(5) 0.008(4)
N15B 0.051(4) 0.030(3) 0.027(3) -0.007(3) -0.008(3) 0.002(3)
C16B 0.077(7) 0.051(6) 0.039(5) -0.011(4) -0.001(5) -0.009(5)
C21B 0.028(4) 0.031(4) 0.028(4) -0.004(3) -0.001(3) -0.003(3)
N22B 0.025(3) 0.028(3) 0.043(4) -0.002(3) -0.004(3) -0.001(3)
C23B 0.023(4) 0.037(4) 0.061(6) -0.017(4) -0.005(4) 0.007(3)
C24B 0.035(5) 0.036(5) 0.068(6) -0.013(4) -0.002(4) 0.006(4)
N25B 0.034(4) 0.033(4) 0.039(4) -0.011(3) -0.001(3) 0.001(3)
C26B 0.071(7) 0.050(6) 0.058(6) -0.031(5) -0.017(5) -0.003(5)
C31B 0.029(4) 0.026(4) 0.039(4) -0.003(3) -0.013(3) -0.006(3)
N32B 0.036(4) 0.028(3) 0.046(4) -0.005(3) -0.014(3) -0.011(3)
C33B 0.041(5) 0.052(6) 0.061(6) -0.007(4) -0.001(4) -0.027(4)
C34B 0.047(5) 0.047(5) 0.055(5) 0.003(4) -0.013(4) -0.028(4)
N35B 0.051(4) 0.026(3) 0.042(4) 0.000(3) -0.017(3) -0.015(3)
C36B 0.060(6) 0.033(5) 0.050(5) 0.000(4) -0.015(4) -0.009(4)
Br1 0.0624(7) 0.0460(6) 0.0383(5) -0.0059(4) -0.0086(5) -0.0267(5)
Br2 0.0580(7) 0.0464(6) 0.0478(6) -0.0253(5) -0.0292(5) 0.0142(5)
Br3 0.053(4) 0.045(4) 0.043(4) -0.001(3) -0.008(3) -0.010(3)
Br4 0.063(6) 0.082(6) 0.133(9) 0.040(6) -0.022(5) -0.032(5)

loop_
_atom_type_symbol
_atom_type_description
_atom_type_scat_dispersion_real
_atom_type_scat_dispersion_imag
_atom_type_scat_source
C C 0.0033 0.0016 'International Tables Vol C Tables 4.2.6.8 and 6.1.1.4'
H H 0.0000 0.0000 'International Tables Vol C Tables 4.2.6.8 and 6.1.1.4'
B B 0.0013 0.0007 'International Tables Vol C Tables 4.2.6.8 and 6.1.1.4'
N N 0.0061 0.0033 'International Tables Vol C Tables 4.2.6.8 and 6.1.1.4'
S S 0.1246 0.1234 'International Tables Vol C Tables 4.2.6.8 and 6.1.1.4'
Cr Cr 0.3209 0.6236 'International Tables Vol C Tables 4.2.6.8 and 6.1.1.4'
Br Br -0.2901 2.4595 'International Tables Vol C Tables 4.2.6.8 and 6.1.1.4'

loop_
_geom_angle_atom_site_label_1
_geom_angle_atom_site_label_2
_geom_angle_atom_site_label_3
_geom_angle
C5A Cr1A C3A 62.4(3)
C5A Cr1A C4A 37.1(3)
C3A Cr1A C4A 37.3(3)
C5A Cr1A C2A 62.2(3)
C3A Cr1A C2A 37.5(3)
C4A Cr1A C2A 62.2(3)
C5A Cr1A C1A 37.2(3)
C3A Cr1A C1A 62.4(3)
C4A Cr1A C1A 62.0(3)
C2A Cr1A C1A 37.2(3)
C5A Cr1A S2A 149.2(2)
C3A Cr1A S2A 99.9(2)
C4A Cr1A S2A 136.4(2)
C2A Cr1A S2A 88.2(2)
C1A Cr1A S2A 113.2(2)
C5A Cr1A S1A 91.8(2)
C3A Cr1A S1A 151.8(2)
C4A Cr1A S1A 124.7(2)
C2A Cr1A S1A 121.9(2)
C1A Cr1A S1A 90.4(2)
S2A Cr1A S1A 97.64(8)
C5A Cr1A S3A 111.5(2)
C3A Cr1A S3A 101.2(2)
C4A Cr1A S3A 88.06(19)
C2A Cr1A S3A 138.3(2)
C1A Cr1A S3A 148.0(2)
S2A Cr1A S3A 95.97(7)
S1A Cr1A S3A 98.75(8)
C11A S1A Cr1A 106.4(3)
C21A S2A Cr1A 107.6(2)
C31A S3A Cr1A 104.3(2)
N32A B1A N22A 114.0(7)
N32A B1A N12A 112.2(7)
N22A B1A N12A 111.2(7)
C5A C1A C2A 107.8(7)
C5A C1A C6A 126.5(8)
C2A C1A C6A 125.5(8)
C5A C1A Cr1A 70.8(4)
C2A C1A Cr1A 71.2(4)
C6A C1A Cr1A 127.1(6)
C1A C2A C3A 108.0(7)
C1A C2A C7A 124.9(7)
C3A C2A C7A 127.0(8)
C1A C2A Cr1A 71.6(4)
C3A C2A Cr1A 71.0(4)
C7A C2A Cr1A 126.7(5)
C4A C3A C2A 107.5(7)
C4A C3A C8A 126.7(7)
C2A C3A C8A 125.8(7)
C4A C3A Cr1A 71.6(4)
C2A C3A Cr1A 71.5(4)
C8A C3A Cr1A 123.7(6)
C5A C4A C3A 108.2(7)
C5A C4A C9A 126.4(8)
C3A C4A C9A 125.3(8)
C5A C4A Cr1A 71.1(4)
C3A C4A Cr1A 71.1(4)
C9A C4A Cr1A 126.3(5)
C4A C5A C1A 108.5(7)
C4A C5A C10A 125.3(7)
C1A C5A C10A 126.1(8)
C4A C5A Cr1A 71.9(4)
C1A C5A Cr1A 72.0(4)
C10A C5A Cr1A 125.2(6)
N12A C11A N15A 107.6(6)
N12A C11A S1A 129.7(6)
N15A C11A S1A 122.7(6)
C11A N12A C13A 108.3(7)
C11A N12A B1A 131.8(7)
C13A N12A B1A 119.8(7)
N12A C13A C14A 108.9(8)
C13A C14A N15A 105.5(8)
C11A N15A C14A 109.7(7)
C11A N15A C16A 126.4(7)
C14A N15A C16A 123.8(7)
N25A C21A N22A 107.8(6)
N25A C21A S2A 122.8(6)
N22A C21A S2A 129.3(6)
C21A N22A C23A 106.2(6)
C21A N22A B1A 132.9(6)
C23A N22A B1A 120.8(6)
C24A C23A N22A 109.2(7)
C23A C24A N25A 107.2(7)
C21A N25A C24A 109.4(6)
C21A N25A C26A 125.6(6)
C24A N25A C26A 124.9(6)
N32A C31A N35A 107.7(6)
N32A C31A S3A 129.4(6)
N35A C31A S3A 122.9(6)
C31A N32A C33A 107.6(7)
C31A N32A B1A 131.9(6)
C33A N32A B1A 120.4(7)
C34A C33A N32A 109.3(8)
C33A C34A N35A 107.4(7)
C31A N35A C34A 108.0(7)
C31A N35A C36A 125.3(7)
C34A N35A C36A 126.7(7)
C2B Cr1B C3B 36.7(3)
C2B Cr1B C1B 37.5(3)
C3B Cr1B C1B 61.2(3)
C2B Cr1B C4B 61.4(3)
C3B Cr1B C4B 36.4(3)
C1B Cr1B C4B 61.0(3)
C2B Cr1B C5B 61.3(3)
C3B Cr1B C5B 60.9(3)
C1B Cr1B C5B 35.7(3)
C4B Cr1B C5B 36.9(3)
C2B Cr1B S2B 100.1(2)
C3B Cr1B S2B 87.1(2)
C1B Cr1B S2B 137.3(2)
C4B Cr1B S2B 110.2(2)
C5B Cr1B S2B 146.2(2)
C2B Cr1B S3B 151.3(2)
C3B Cr1B S3B 123.0(2)
C1B Cr1B S3B 122.9(2)
C4B Cr1B S3B 91.3(2)
C5B Cr1B S3B 91.8(2)
S2B Cr1B S3B 97.70(8)
C2B Cr1B S1B 101.7(2)
C3B Cr1B S1B 137.6(2)
C1B Cr1B S1B 90.6(2)
C4B Cr1B S1B 150.4(2)
C5B Cr1B S1B 114.5(2)
S2B Cr1B S1B 96.16(7)
S3B Cr1B S1B 98.57(7)
C11B S1B Cr1B 103.1(2)
C21B S2B Cr1B 106.1(2)
C31B S3B Cr1B 108.8(2)
N22B B1B N32B 114.2(7)
N22B B1B N12B 112.9(6)
N32B B1B N12B 109.1(6)
C5B C1B C2B 107.8(7)
C5B C1B C6B 127.6(7)
C2B C1B C6B 124.5(7)
C5B C1B Cr1B 72.3(4)
C2B C1B Cr1B 69.9(4)
C6B C1B Cr1B 125.6(5)
C3B C2B C1B 107.3(7)
C3B C2B C7B 126.3(7)
C1B C2B C7B 126.1(7)
C3B C2B Cr1B 72.7(4)
C1B C2B Cr1B 72.6(4)
C7B C2B Cr1B 124.5(6)
C2B C3B C4B 108.8(7)
C2B C3B C8B 125.4(8)
C4B C3B C8B 125.7(8)
C2B C3B Cr1B 70.6(4)
C4B C3B Cr1B 72.2(4)
C8B C3B Cr1B 126.0(6)
C3B C4B C5B 107.2(7)
C3B C4B C9B 126.7(8)
C5B C4B C9B 125.9(8)
C3B C4B Cr1B 71.4(4)
C5B C4B Cr1B 71.7(4)
C9B C4B Cr1B 126.1(6)
C1B C5B C4B 108.8(7)
C1B C5B C10B 127.1(8)
C4B C5B C10B 124.0(8)
C1B C5B Cr1B 72.0(4)
C4B C5B Cr1B 71.4(4)
C10B C5B Cr1B 125.2(5)
N12B C11B N15B 107.2(6)
N12B C11B S1B 129.2(6)
N15B C11B S1B 123.5(6)
C11B N12B C13B 107.5(7)
C11B N12B B1B 131.6(6)
C13B N12B B1B 120.7(7)
C14B C13B N12B 108.7(8)
C13B C14B N15B 107.7(7)
C11B N15B C14B 108.9(7)
C11B N15B C16B 125.1(7)
C14B N15B C16B 125.9(7)
N22B C21B N25B 108.0(6)
N22B C21B S2B 128.8(5)
N25B C21B S2B 123.2(6)
C21B N22B C23B 107.7(6)
C21B N22B B1B 132.8(6)
C23B N22B B1B 119.5(7)
C24B C23B N22B 108.5(7)
C23B C24B N25B 106.5(7)
C21B N25B C24B 109.2(7)
C21B N25B C26B 125.6(7)
C24B N25B C26B 125.1(7)
N35B C31B N32B 106.7(6)
N35B C31B S3B 123.2(6)
N32B C31B S3B 129.9(6)
C31B N32B C33B 108.6(6)
C31B N32B B1B 131.8(7)
C33B N32B B1B 119.3(7)
C34B C33B N32B 107.8(8)
C33B C34B N35B 106.9(7)
C31B N35B C34B 110.0(6)
C31B N35B C36B 124.7(7)
C34B N35B C36B 125.3(7)

loop_
_geom_bond_atom_site_label_1
_geom_bond_atom_site_label_2
_geom_bond_distance
Cr1A C5A 2.228(7)
Cr1A C3A 2.231(7)
Cr1A C4A 2.238(8)
Cr1A C2A 2.238(7)
Cr1A C1A 2.243(7)
Cr1A S2A 2.363(2)
Cr1A S1A 2.366(2)
Cr1A S3A 2.378(2)
S1A C11A 1.721(8)
S2A C21A 1.731(7)
S3A C31A 1.714(7)
B1A N32A 1.541(12)
B1A N22A 1.555(11)
B1A N12A 1.559(11)
C1A C5A 1.426(11)
C1A C2A 1.428(11)
C1A C6A 1.497(11)
C2A C3A 1.438(10)
C2A C7A 1.489(11)
C3A C4A 1.430(11)
C3A C8A 1.484(11)
C4A C5A 1.420(11)
C4A C9A 1.508(11)
C5A C10A 1.495(12)
C11A N12A 1.348(9)
C11A N15A 1.350(10)
N12A C13A 1.364(10)
C13A C14A 1.368(12)
C14A N15A 1.379(10)
N15A C16A 1.464(9)
C21A N25A 1.344(9)
C21A N22A 1.352(9)
N22A C23A 1.390(9)
C23A C24A 1.319(11)
C24A N25A 1.355(10)
N25A C26A 1.464(10)
C31A N32A 1.349(10)
C31A N35A 1.358(9)
N32A C33A 1.383(10)
C33A C34A 1.311(12)
C34A N35A 1.393(11)
N35A C36A 1.468(12)
Cr1B C2B 2.221(7)
Cr1B C3B 2.248(7)
Cr1B C1B 2.256(7)
Cr1B C4B 2.258(7)
Cr1B C5B 2.260(7)
Cr1B S2B 2.355(2)
Cr1B S3B 2.375(2)
Cr1B S1B 2.399(2)
S1B C11B 1.725(8)
S2B C21B 1.727(7)
S3B C31B 1.717(8)
B1B N22B 1.543(11)
B1B N32B 1.557(10)
B1B N12B 1.564(12)
C1B C5B 1.386(10)
C1B C2B 1.440(10)
C1B C6B 1.529(11)
C2B C3B 1.406(11)
C2B C7B 1.506(11)
C3B C4B 1.407(11)
C3B C8B 1.502(11)
C4B C5B 1.430(11)
C4B C9B 1.479(11)
C5B C10B 1.495(11)
C11B N12B 1.347(10)
C11B N15B 1.357(9)
N12B C13B 1.396(9)
C13B C14B 1.312(12)
C14B N15B 1.375(11)
N15B C16B 1.442(11)
C21B N22B 1.340(9)
C21B N25B 1.342(9)
N22B C23B 1.381(9)
C23B C24B 1.341(11)
C24B N25B 1.372(10)
N25B C26B 1.471(10)
C31B N35B 1.344(9)
C31B N32B 1.352(9)
N32B C33B 1.384(10)
C33B C34B 1.341(12)
C34B N35B 1.372(10)
N35B C36B 1.476(10)
